data_4075865
loop_
_publ_author_name
'Hodson, Bruce E.'
'McGrath, Thomas D.'
'Stone, F. Gordon A.'

_publ_section_title
;
 Synthesis and Reactivity of the 13-Vertex Metallacarborane Anions
 [4,4,4-(CO)3-closo-4,1,6-MC2B10H12]-(M = Re, Mn)
;
_journal_issue 14
_journal_name_full Organometallics
_journal_page_first 3386
_journal_paper_doi 10.1021/om050226g
_journal_volume 24
_journal_year 2005
_chemical_formula_sum 'C4 H11 B10 Cl N O3 Re'
_chemical_formula_weight 450.89
_chemical_name_systematic
; 
 ? 
;
_space_group_IT_number 1
_symmetry_cell_setting triclinic
_symmetry_space_group_name_Hall 'P 1'
_symmetry_space_group_name_H-M 'P 1'
_atom_sites_solution_hydrogens geom
_atom_sites_solution_primary direct
_atom_sites_solution_secondary difmap
_audit_creation_method SHELXL-97
_cell_angle_alpha 86.494(4)
_cell_angle_beta 86.862(3)
_cell_angle_gamma 67.238(3)
_cell_formula_units_Z 2
_cell_length_a 7.1474(5)
_cell_length_b 7.2040(5)
_cell_length_c 14.5058(9)
_cell_measurement_reflns_used 8036
_cell_measurement_temperature 110(2)
_cell_measurement_theta_max 42.75
_cell_measurement_theta_min 3.07
_cell_volume 687.05(8)
_computing_cell_refinement 'Bruker APEX2 (Bruker, 2003)'
_computing_data_collection 'Bruker APEX2 (Bruker, 2003)'
_computing_data_reduction 'Bruker APEX2 (Bruker, 2003)'
_computing_molecular_graphics 'Bruker SHELXTL (Bruker, 2001)'
_computing_publication_material 'Bruker SHELXTL (Bruker, 2001)'
_computing_structure_refinement 'Bruker SHELXTL (Bruker, 2001)'
_computing_structure_solution 'Bruker SHELXTL (Bruker, 2001)'
_diffrn_ambient_temperature 110(2)
_diffrn_measured_fraction_theta_full 0.988
_diffrn_measured_fraction_theta_max 0.919
_diffrn_measurement_device_type 'Bruker-Nonius X8 Apex CCD area detector'
_diffrn_measurement_method 'phi and omega scans'
_diffrn_radiation_monochromator graphite
_diffrn_radiation_source 'fine-focus sealed tube'
_diffrn_radiation_type MoK\a
_diffrn_radiation_wavelength 0.71073
_diffrn_reflns_av_R_equivalents 0.0214
_diffrn_reflns_av_sigmaI/netI 0.0432
_diffrn_reflns_limit_h_max 13
_diffrn_reflns_limit_h_min -12
_diffrn_reflns_limit_k_max 13
_diffrn_reflns_limit_k_min -13
_diffrn_reflns_limit_l_max 27
_diffrn_reflns_limit_l_min -27
_diffrn_reflns_number 37119
_diffrn_reflns_theta_full 30.00
_diffrn_reflns_theta_max 43.13
_diffrn_reflns_theta_min 3.07
_exptl_absorpt_coefficient_mu 9.028
_exptl_absorpt_correction_T_max 0.477
_exptl_absorpt_correction_T_min 0.223
_exptl_absorpt_correction_type multi-scan
_exptl_absorpt_process_details 'SADABS (Bruker, 2003)'
_exptl_crystal_colour yellow
_exptl_crystal_density_diffrn 2.180
_exptl_crystal_density_method 'not measured'
_exptl_crystal_description block
_exptl_crystal_F_000 416
_exptl_crystal_size_max 0.22
_exptl_crystal_size_mid 0.16
_exptl_crystal_size_min 0.09
_refine_diff_density_max 1.632
_refine_diff_density_min -1.533
_refine_diff_density_rms 0.150
_refine_ls_abs_structure_details
;
     Flack H D (1983), Acta Cryst. A39, 876-881

     NOTE that crystal was a racemic twin 
     and the Flack parameter is meaningless

;
_refine_ls_abs_structure_Flack 0.00
_refine_ls_extinction_method none
_refine_ls_goodness_of_fit_ref 1.028
_refine_ls_hydrogen_treatment mixed
_refine_ls_matrix_type full
_refine_ls_number_parameters 427
_refine_ls_number_reflns 16557
_refine_ls_number_restraints 3
_refine_ls_restrained_S_all 1.028
_refine_ls_R_factor_all 0.0287
_refine_ls_R_factor_gt 0.0257
_refine_ls_shift/su_max 0.004
_refine_ls_shift/su_mean 0.000
_refine_ls_structure_factor_coef Fsqd
_refine_ls_weighting_details 'calc w=1/[\s^2^(Fo^2^)+(0.0324P)^2^+0.0000P] where P=(Fo^2^+2Fc^2^)/3'
_refine_ls_weighting_scheme calc
_refine_ls_wR_factor_gt 0.0634
_refine_ls_wR_factor_ref 0.0639
_reflns_number_gt 15091
_reflns_number_total 16557
_reflns_threshold_expression >2sigma(I)
_cod_data_source_file om050226gsi20050323_054926.cif
_cod_data_source_block 6
_cod_depositor_comments
;
The following automatic conversions were performed:

'_symmetry_cell_setting' value 'Triclinic' changed to 'triclinic'
according to /home/saulius/struct/CIF-dictionaries/cif_core.dic
dictionary named 'cif_core.dic' version 2.4.1 from 2010-06-29.

Automatic conversion script
Id: cif_fix_values 1715 2011-07-08 13:25:40Z adriana 
;
_cod_original_sg_symbol_H-M 'P1   '
_cod_database_code 4075865

loop_
_symmetry_equiv_pos_as_xyz
'x, y, z'

loop_
_atom_site_label
_atom_site_type_symbol
_atom_site_fract_x
_atom_site_fract_y
_atom_site_fract_z
_atom_site_U_iso_or_equiv
_atom_site_adp_type
_atom_site_occupancy
_atom_site_symmetry_multiplicity
_atom_site_calc_flag
C1 C 1.7877(5) -0.5283(4) -0.3567(2) 0.0118(4) Uani 1 1 d
H1 H 1.698(8) -0.367(7) -0.355(4) 0.014 Uiso 1 1 d
B2 B 2.0174(6) -0.6244(5) -0.3364(2) 0.0125(5) Uani 1 1 d
H2 H 2.092(8) -0.544(7) -0.320(4) 0.015 Uiso 1 1 d
B3 B 1.6530(5) -0.6400(5) -0.3841(2) 0.0122(5) Uani 1 1 d
H3 H 1.491(8) -0.557(7) -0.397(3) 0.015 Uiso 1 1 d
Re4 Re 1.782779(10) -0.721011(9) -0.231323(7) 0.00919(3) Uani 1 1 d
B5 B 1.9119(6) -0.6492(5) -0.4561(2) 0.0120(5) Uani 1 1 d
H5 H 1.917(8) -0.541(7) -0.510(3) 0.014 Uiso 1 1 d
C6 C 1.7344(5) -0.8940(4) -0.3570(2) 0.0118(4) Uani 1 1 d
H6 H 1.616(8) -0.938(7) -0.344(3) 0.014 Uiso 1 1 d
B7 B 2.1219(7) -0.8906(7) -0.2935(3) 0.0132(7) Uani 1 1 d
Cl7 Cl 2.32253(13) -0.95807(12) -0.20979(5) 0.01679(12) Uani 1 1 d
B8 B 2.1702(5) -0.8249(5) -0.4087(2) 0.0122(5) Uani 1 1 d
H8 H 2.293(8) -0.796(7) -0.446(3) 0.015 Uiso 1 1 d
B9 B 1.7772(6) -0.8290(5) -0.4681(2) 0.0123(5) Uani 1 1 d
H9 H 1.678(8) -0.827(7) -0.515(4) 0.015 Uiso 1 1 d
B10 B 1.9553(5) -1.0274(5) -0.2989(2) 0.0121(5) Uani 1 1 d
H10 H 1.960(8) -1.172(7) -0.252(3) 0.015 Uiso 1 1 d
B11 B 2.0394(6) -0.9120(5) -0.4837(2) 0.0114(5) Uani 1 1 d
H11 H 2.097(8) -0.954(8) -0.545(4) 0.014 Uiso 1 1 d
B12 B 2.1586(6) -1.0601(5) -0.3828(2) 0.0131(5) Uani 1 1 d
H12 H 2.303(8) -1.197(7) -0.384(3) 0.016 Uiso 1 1 d
B13 B 1.9270(6) -1.0621(5) -0.4180(2) 0.0127(5) Uani 1 1 d
H13 H 1.901(8) -1.196(8) -0.445(4) 0.015 Uiso 1 1 d
C41 C 1.4916(5) -0.5310(4) -0.2077(2) 0.0126(5) Uani 1 1 d
C42 C 1.8875(5) -0.5721(5) -0.1510(2) 0.0161(5) Uani 1 1 d
N4 N 1.7614(4) -0.8859(4) -0.13444(18) 0.0141(4) Uani 1 1 d
O1 O 1.3263(4) -0.4306(4) -0.19643(17) 0.0175(4) Uani 1 1 d
O2 O 1.9612(5) -0.4933(5) -0.1081(2) 0.0250(6) Uani 1 1 d
O3 O 1.7450(5) -0.9925(4) -0.0750(2) 0.0234(6) Uani 1 1 d
C1A C 1.2837(5) -0.1075(4) 0.1975(2) 0.0137(5) Uani 1 1 d
H1A H 1.226(8) 0.016(7) 0.219(4) 0.016 Uiso 1 1 d
B2A B 1.5186(6) -0.2089(5) 0.2018(2) 0.0132(5) Uani 1 1 d
H2A H 1.589(8) -0.136(7) 0.243(3) 0.016 Uiso 1 1 d
B3A B 1.1410(6) -0.1849(5) 0.1477(3) 0.0147(6) Uani 1 1 d
H3A H 0.997(8) -0.115(8) 0.159(4) 0.018 Uiso 1 1 d
Re4A Re 1.318831(12) -0.393236(11) 0.276493(7) 0.01100(3) Uani 1 1 d
B5A B 1.3720(6) -0.1238(5) 0.0840(3) 0.0135(5) Uani 1 1 d
H5A H 1.356(8) 0.013(7) 0.049(4) 0.016 Uiso 1 1 d
C6A C 1.2334(5) -0.4384(4) 0.1256(2) 0.0128(5) Uani 1 1 d
H6A H 1.126(8) -0.484(7) 0.128(3) 0.015 Uiso 1 1 d
B7A B 1.6362(5) -0.4855(5) 0.1907(2) 0.0124(5) Uani 1 1 d
Cl7A Cl 1.86068(12) -0.61941(12) 0.25993(5) 0.01617(12) Uani 1 1 d
B8A B 1.6483(6) -0.3204(5) 0.0976(2) 0.0131(5) Uani 1 1 d
H8A H 1.789(8) -0.294(7) 0.085(3) 0.016 Uiso 1 1 d
B9A B 1.2400(6) -0.2795(5) 0.0354(2) 0.0141(5) Uani 1 1 d
H9A H 1.152(9) -0.239(8) -0.019(4) 0.017 Uiso 1 1 d
B10A B 1.4733(6) -0.6073(5) 0.1566(2) 0.0125(5) Uani 1 1 d
H10A H 1.490(8) -0.772(7) 0.176(4) 0.015 Uiso 1 1 d
B11A B 1.4963(6) -0.3346(5) 0.0095(2) 0.0143(5) Uani 1 1 d
H11A H 1.518(8) -0.296(8) -0.064(4) 0.017 Uiso 1 1 d
B12A B 1.6476(6) -0.5564(5) 0.0755(2) 0.0134(5) Uani 1 1 d
H12A H 1.780(8) -0.677(7) 0.050(4) 0.016 Uiso 1 1 d
B13A B 1.4067(6) -0.5319(5) 0.0386(2) 0.0140(6) Uani 1 1 d
H13A H 1.370(8) -0.642(7) -0.008(4) 0.017 Uiso 1 1 d
C41A C 1.0346(7) -0.2473(7) 0.3313(3) 0.0171(8) Uani 1 1 d
C42A C 1.4373(5) -0.3191(5) 0.3824(2) 0.0155(5) Uani 1 1 d
N4A N 1.3419(5) -0.6333(4) 0.33325(19) 0.0155(5) Uani 1 1 d
O1A O 0.8754(4) -0.1689(5) 0.3604(2) 0.0240(5) Uani 1 1 d
O2A O 1.5114(4) -0.2770(4) 0.44036(17) 0.0202(5) Uani 1 1 d
O3A O 1.3619(5) -0.7907(4) 0.3652(2) 0.0249(6) Uani 1 1 d

loop_
_atom_site_aniso_label
_atom_site_aniso_U_11
_atom_site_aniso_U_22
_atom_site_aniso_U_33
_atom_site_aniso_U_23
_atom_site_aniso_U_13
_atom_site_aniso_U_12
C1 0.0122(12) 0.0112(10) 0.0112(10) 0.0004(8) 0.0003(8) -0.0037(9)
B2 0.0128(14) 0.0138(12) 0.0130(12) -0.0004(9) 0.0003(10) -0.0075(11)
B3 0.0096(13) 0.0124(11) 0.0139(12) -0.0009(9) -0.0032(10) -0.0031(10)
Re4 0.00866(7) 0.00978(5) 0.00887(5) -0.00046(4) 0.00003(4) -0.00329(5)
B5 0.0123(14) 0.0118(11) 0.0119(11) 0.0006(9) -0.0021(10) -0.0047(10)
C6 0.0123(12) 0.0124(10) 0.0121(10) -0.0008(8) 0.0010(9) -0.0063(9)
B7 0.0115(19) 0.0173(16) 0.0129(14) 0.0006(12) -0.0026(13) -0.0077(15)
Cl7 0.0127(3) 0.0220(3) 0.0154(3) 0.0026(2) -0.0040(2) -0.0064(3)
B8 0.0097(13) 0.0149(12) 0.0120(11) -0.0006(9) 0.0007(10) -0.0049(10)
B9 0.0129(14) 0.0141(12) 0.0104(11) -0.0002(9) -0.0017(10) -0.0057(11)
B10 0.0115(13) 0.0114(11) 0.0123(12) 0.0005(9) 0.0003(10) -0.0034(10)
B11 0.0123(13) 0.0119(11) 0.0097(11) -0.0009(8) 0.0007(9) -0.0046(10)
B12 0.0135(14) 0.0123(11) 0.0127(12) -0.0017(9) 0.0008(10) -0.0041(10)
B13 0.0142(14) 0.0127(12) 0.0121(12) -0.0002(9) -0.0007(10) -0.0061(11)
C41 0.0130(12) 0.0133(10) 0.0113(10) -0.0006(8) -0.0006(9) -0.0047(9)
C42 0.0142(13) 0.0212(13) 0.0139(11) -0.0031(10) 0.0028(10) -0.0081(11)
N4 0.0133(11) 0.0154(10) 0.0125(10) 0.0001(8) -0.0001(8) -0.0046(9)
O1 0.0123(10) 0.0201(10) 0.0169(10) -0.0034(8) -0.0015(8) -0.0022(8)
O2 0.0252(15) 0.0395(15) 0.0187(11) -0.0110(11) 0.0034(10) -0.0208(13)
O3 0.0257(15) 0.0237(12) 0.0174(11) 0.0078(10) 0.0022(11) -0.0074(10)
C1A 0.0115(12) 0.0118(10) 0.0155(11) -0.0020(9) -0.0027(9) -0.0015(9)
B2A 0.0118(14) 0.0130(12) 0.0152(13) -0.0012(10) -0.0020(10) -0.0049(11)
B3A 0.0109(14) 0.0156(13) 0.0169(14) -0.0035(11) -0.0027(11) -0.0038(11)
Re4A 0.00939(7) 0.01416(7) 0.00978(6) -0.00175(5) 0.00039(5) -0.00482(5)
B5A 0.0130(15) 0.0123(12) 0.0155(14) 0.0006(11) -0.0036(12) -0.0049(11)
C6A 0.0128(12) 0.0151(11) 0.0126(10) -0.0011(8) -0.0006(9) -0.0074(10)
B7A 0.0099(13) 0.0125(11) 0.0130(12) 0.0015(9) -0.0006(10) -0.0026(10)
Cl7A 0.0117(3) 0.0182(3) 0.0160(3) 0.0011(2) -0.0030(2) -0.0028(2)
B8A 0.0110(13) 0.0160(12) 0.0136(12) 0.0018(10) -0.0011(10) -0.0069(11)
B9A 0.0138(14) 0.0165(13) 0.0126(12) 0.0001(10) -0.0037(10) -0.0060(11)
B10A 0.0136(14) 0.0125(11) 0.0121(12) -0.0022(9) 0.0010(10) -0.0058(10)
B11A 0.0165(15) 0.0153(13) 0.0120(12) 0.0006(10) -0.0010(10) -0.0070(11)
B12A 0.0138(14) 0.0142(12) 0.0111(12) -0.0003(9) 0.0001(10) -0.0045(11)
B13A 0.0171(16) 0.0137(12) 0.0130(12) -0.0026(10) 0.0008(11) -0.0079(11)
C41A 0.016(2) 0.0251(17) 0.0140(13) -0.0037(11) -0.0007(13) -0.0123(16)
C42A 0.0139(13) 0.0187(13) 0.0131(11) -0.0033(9) 0.0016(10) -0.0053(11)
N4A 0.0158(12) 0.0196(11) 0.0135(10) 0.0002(8) 0.0006(9) -0.0096(10)
O1A 0.0135(12) 0.0364(14) 0.0218(12) -0.0122(11) 0.0033(9) -0.0080(11)
O2A 0.0177(12) 0.0285(12) 0.0142(9) -0.0040(8) -0.0017(8) -0.0081(10)
O3A 0.0342(17) 0.0244(12) 0.0207(12) 0.0058(9) 0.0008(11) -0.0175(12)

loop_
_atom_type_symbol
_atom_type_description
_atom_type_scat_dispersion_real
_atom_type_scat_dispersion_imag
_atom_type_scat_source
C C 0.0033 0.0016 'International Tables Vol C Tables 4.2.6.8 and 6.1.1.4'
H H 0.0000 0.0000 'International Tables Vol C Tables 4.2.6.8 and 6.1.1.4'
B B 0.0013 0.0007 'International Tables Vol C Tables 4.2.6.8 and 6.1.1.4'
N N 0.0061 0.0033 'International Tables Vol C Tables 4.2.6.8 and 6.1.1.4'
O O 0.0106 0.0060 'International Tables Vol C Tables 4.2.6.8 and 6.1.1.4'
Cl Cl 0.1484 0.1585 'International Tables Vol C Tables 4.2.6.8 and 6.1.1.4'
Re Re -1.0185 7.2310 'International Tables Vol C Tables 4.2.6.8 and 6.1.1.4'

loop_
_geom_angle_atom_site_label_1
_geom_angle_atom_site_label_2
_geom_angle_atom_site_label_3
_geom_angle
B2 C1 B3 126.7(3)
B2 C1 B5 73.4(2)
B3 C1 B5 76.8(2)
B2 C1 Re4 79.53(17)
B3 C1 Re4 76.56(16)
B5 C1 Re4 117.48(18)
C1 B2 B8 115.9(3)
C1 B2 B7 117.5(3)
B8 B2 B7 57.8(2)
C1 B2 B5 57.78(19)
B8 B2 B5 61.21(19)
B7 B2 B5 100.9(2)
C1 B2 Re4 62.33(15)
B8 B2 Re4 112.33(18)
B7 B2 Re4 65.82(17)
B5 B2 Re4 99.25(17)
C1 B3 C6 117.9(3)
C1 B3 B9 112.9(3)
C6 B3 B9 57.36(17)
C1 B3 B5 55.77(18)
C6 B3 B5 96.8(2)
B9 B3 B5 58.83(18)
C1 B3 Re4 64.43(16)
C6 B3 Re4 68.39(15)
B9 B3 Re4 115.5(2)
B5 B3 Re4 99.35(17)
N4 Re4 C42 91.64(13)
N4 Re4 C41 90.31(12)
C42 Re4 C41 92.21(13)
N4 Re4 C1 174.42(12)
C42 Re4 C1 93.61(12)
C41 Re4 C1 87.60(11)
N4 Re4 B10 81.78(11)
C42 Re4 B10 129.01(14)
C41 Re4 B10 137.97(12)
C1 Re4 B10 96.34(11)
N4 Re4 C6 100.39(11)
C42 Re4 C6 163.31(11)
C41 Re4 C6 99.18(12)
C1 Re4 C6 74.86(10)
B10 Re4 C6 43.21(12)
N4 Re4 B3 135.42(12)
C42 Re4 B3 130.92(13)
C41 Re4 B3 77.30(12)
C1 Re4 B3 39.01(11)
B10 Re4 B3 79.91(12)
C6 Re4 B3 42.11(10)
N4 Re4 B7 104.19(14)
C42 Re4 B7 89.08(15)
C41 Re4 B7 165.40(13)
C1 Re4 B7 77.81(14)
B10 Re4 B7 45.35(14)
C6 Re4 B7 76.84(14)
B3 Re4 B7 90.89(14)
N4 Re4 B2 145.74(13)
C42 Re4 B2 76.82(12)
C41 Re4 B2 121.84(11)
C1 Re4 B2 38.13(12)
B10 Re4 B2 81.01(11)
C6 Re4 B2 86.78(10)
B3 Re4 B2 69.45(12)
B7 Re4 B2 44.52(14)
C1 B5 B11 133.4(2)
C1 B5 B9 100.3(2)
B11 B5 B9 55.61(18)
C1 B5 B8 101.3(2)
B11 B5 B8 56.07(18)
B9 B5 B8 102.7(2)
C1 B5 B2 48.85(17)
B11 B5 B2 105.7(2)
B9 B5 B2 121.0(2)
B8 B5 B2 54.74(17)
C1 B5 B3 47.43(16)
B11 B5 B3 103.7(2)
B9 B5 B3 54.17(16)
B8 B5 B3 118.2(2)
B2 B5 B3 87.08(19)
B13 C6 B9 62.04(19)
B13 C6 B3 121.0(2)
B9 C6 B3 64.00(19)
B13 C6 B10 63.3(2)
B9 C6 B10 113.3(2)
B3 C6 B10 122.9(2)
B13 C6 Re4 123.6(2)
B9 C6 Re4 121.48(18)
B3 C6 Re4 69.50(15)
B10 C6 Re4 66.45(15)
B8 B7 B12 59.2(2)
B8 B7 B10 106.1(3)
B12 B7 B10 59.9(2)
B8 B7 Cl7 119.6(3)
B12 B7 Cl7 116.9(3)
B10 B7 Cl7 122.7(3)
B8 B7 B2 59.5(2)
B12 B7 B2 112.3(3)
B10 B7 B2 116.0(3)
Cl7 B7 B2 116.2(3)
B8 B7 Re4 116.8(3)
B12 B7 Re4 118.1(3)
B10 B7 Re4 64.84(17)
Cl7 B7 Re4 115.1(2)
B2 B7 Re4 69.66(18)
B12 B8 B11 61.8(2)
B12 B8 B7 60.8(2)
B11 B8 B7 109.6(3)
B12 B8 B2 116.5(2)
B11 B8 B2 116.5(3)
B7 B8 B2 62.7(2)
B12 B8 B5 107.6(2)
B11 B8 B5 58.78(19)
B7 B8 B5 106.2(2)
B2 B8 B5 64.04(19)
C6 B9 B11 105.9(2)
C6 B9 B13 58.80(18)
B11 B9 B13 61.7(2)
C6 B9 B3 58.64(17)
B11 B9 B3 118.2(3)
B13 B9 B3 113.1(2)
C6 B9 B5 103.3(2)
B11 B9 B5 59.45(19)
B13 B9 B5 107.8(2)
B3 B9 B5 67.00(19)
C6 B10 B13 57.18(19)
C6 B10 B12 105.5(2)
B13 B10 B12 58.89(19)
C6 B10 B7 113.6(2)
B13 B10 B7 108.4(2)
B12 B10 B7 58.7(2)
C6 B10 Re4 70.35(14)
B13 B10 Re4 121.8(2)
B12 B10 Re4 121.38(19)
B7 B10 Re4 69.81(18)
B9 B11 B8 117.6(2)
B9 B11 B13 59.29(19)
B8 B11 B13 108.8(2)
B9 B11 B12 109.3(2)
B8 B11 B12 58.65(19)
B13 B11 B12 58.95(19)
B9 B11 B5 64.9(2)
B8 B11 B5 65.15(19)
B13 B11 B5 110.3(2)
B12 B11 B5 110.0(2)
B8 B12 B13 110.5(3)
B8 B12 B7 60.1(2)
B13 B12 B7 112.0(3)
B8 B12 B10 108.0(2)
B13 B12 B10 60.5(2)
B7 B12 B10 61.4(2)
B8 B12 B11 59.50(19)
B13 B12 B11 60.05(19)
B7 B12 B11 107.2(2)
B10 B12 B11 105.3(2)
C6 B13 B9 59.16(18)
C6 B13 B12 108.8(2)
B9 B13 B12 110.8(2)
C6 B13 B11 104.2(2)
B9 B13 B11 59.05(19)
B12 B13 B11 61.0(2)
C6 B13 B10 59.57(19)
B9 B13 B10 108.0(2)
B12 B13 B10 60.61(19)
B11 B13 B10 106.1(2)
O1 C41 Re4 176.9(3)
O2 C42 Re4 175.0(3)
O3 N4 Re4 177.9(3)
B2A C1A B3A 127.1(3)
B2A C1A B5A 74.6(2)
B3A C1A B5A 76.1(2)
B2A C1A Re4A 79.41(18)
B3A C1A Re4A 76.71(19)
B5A C1A Re4A 117.69(19)
C1A B2A B8A 115.5(3)
C1A B2A B7A 117.2(3)
B8A B2A B7A 57.94(18)
C1A B2A B5A 56.6(2)
B8A B2A B5A 61.7(2)
B7A B2A B5A 100.8(2)
C1A B2A Re4A 62.40(16)
B8A B2A Re4A 112.41(19)
B7A B2A Re4A 65.68(14)
B5A B2A Re4A 98.43(18)
C1A B3A C6A 117.3(3)
C1A B3A B9A 113.0(3)
C6A B3A B9A 57.31(18)
C1A B3A B5A 55.6(2)
C6A B3A B5A 97.2(2)
B9A B3A B5A 59.30(19)
C1A B3A Re4A 64.12(17)
C6A B3A Re4A 67.93(16)
B9A B3A Re4A 115.0(2)
B5A B3A Re4A 99.30(19)
N4A Re4A C42A 92.16(13)
N4A Re4A C41A 92.91(16)
C42A Re4A C41A 90.32(16)
N4A Re4A C1A 175.62(12)
C42A Re4A C1A 92.18(13)
C41A Re4A C1A 87.63(16)
N4A Re4A B10A 80.22(12)
C42A Re4A B10A 130.81(13)
C41A Re4A B10A 138.21(15)
C1A Re4A B10A 96.49(11)
N4A Re4A C6A 100.44(11)
C42A Re4A C6A 163.73(12)
C41A Re4A C6A 99.20(15)
C1A Re4A C6A 75.19(11)
B10A Re4A C6A 43.37(12)
N4A Re4A B7A 101.51(12)
C42A Re4A B7A 90.77(13)
C41A Re4A B7A 165.48(15)
C1A Re4A B7A 77.86(11)
B10A Re4A B7A 44.98(12)
C6A Re4A B7A 76.74(12)
N4A Re4A B3A 136.82(13)
C42A Re4A B3A 129.23(13)
C41A Re4A B3A 77.20(16)
C1A Re4A B3A 39.18(12)
B10A Re4A B3A 80.20(12)
C6A Re4A B3A 42.34(11)
B7A Re4A B3A 90.96(12)
N4A Re4A B2A 142.94(13)
C42A Re4A B2A 76.55(12)
C41A Re4A B2A 121.85(16)
C1A Re4A B2A 38.19(12)
B10A Re4A B2A 81.10(11)
C6A Re4A B2A 87.21(11)
B7A Re4A B2A 44.68(11)
B3A Re4A B2A 69.76(13)
C1A B5A B11A 133.2(3)
C1A B5A B9A 101.3(2)
B11A B5A B9A 55.7(2)
C1A B5A B8A 100.7(2)
B11A B5A B8A 55.38(19)
B9A B5A B8A 102.3(2)
C1A B5A B2A 48.79(18)
B11A B5A B2A 104.5(2)
B9A B5A B2A 121.0(2)
B8A B5A B2A 54.10(18)
C1A B5A B3A 48.37(18)
B11A B5A B3A 104.0(2)
B9A B5A B3A 54.46(18)
B8A B5A B3A 118.6(2)
B2A B5A B3A 87.9(2)
B13A C6A B9A 62.0(2)
B13A C6A B3A 120.7(2)
B9A C6A B3A 63.6(2)
B13A C6A B10A 63.1(2)
B9A C6A B10A 113.1(2)
B3A C6A B10A 123.2(2)
B13A C6A Re4A 123.7(2)
B9A C6A Re4A 121.34(19)
B3A C6A Re4A 69.74(16)
B10A C6A Re4A 66.76(14)
B8A B7A B12A 59.45(19)
B8A B7A B10A 106.7(2)
B12A B7A B10A 60.13(19)
B8A B7A Cl7A 120.0(2)
B12A B7A Cl7A 117.1(2)
B10A B7A Cl7A 122.0(2)
B8A B7A B2A 59.28(19)
B12A B7A B2A 112.6(2)
B10A B7A B2A 116.9(2)
Cl7A B7A B2A 115.8(2)
B8A B7A Re4A 116.6(2)
B12A B7A Re4A 118.6(2)
B10A B7A Re4A 65.40(15)
Cl7A B7A Re4A 114.39(15)
B2A B7A Re4A 69.63(15)
B12A B8A B11A 61.7(2)
B12A B8A B7A 60.30(19)
B11A B8A B7A 108.8(2)
B12A B8A B2A 116.4(2)
B11A B8A B2A 116.5(3)
B7A B8A B2A 62.78(19)
B12A B8A B5A 107.3(2)
B11A B8A B5A 58.7(2)
B7A B8A B5A 105.7(2)
B2A B8A B5A 64.2(2)
C6A B9A B11A 105.7(3)
C6A B9A B13A 58.91(19)
B11A B9A B13A 61.8(2)
C6A B9A B3A 59.10(19)
B11A B9A B3A 117.8(3)
B13A B9A B3A 113.7(3)
C6A B9A B5A 103.2(2)
B11A B9A B5A 59.7(2)
B13A B9A B5A 108.5(3)
B3A B9A B5A 66.2(2)
C6A B10A B12A 105.5(2)
C6A B10A B13A 57.17(19)
B12A B10A B13A 59.1(2)
C6A B10A B7A 113.4(2)
B12A B10A B7A 58.73(18)
B13A B10A B7A 108.6(2)
C6A B10A Re4A 69.87(14)
B12A B10A Re4A 121.07(19)
B13A B10A Re4A 121.3(2)
B7A B10A Re4A 69.63(15)
B9A B11A B8A 118.3(2)
B9A B11A B13A 59.2(2)
B8A B11A B13A 109.5(2)
B9A B11A B12A 109.5(2)
B8A B11A B12A 59.1(2)
B13A B11A B12A 59.1(2)
B9A B11A B5A 64.7(2)
B8A B11A B5A 65.9(2)
B13A B11A B5A 110.3(2)
B12A B11A B5A 110.9(2)
B8A B12A B7A 60.25(19)
B8A B12A B13A 110.7(2)
B7A B12A B13A 111.8(2)
B8A B12A B10A 108.2(2)
B7A B12A B10A 61.14(19)
B13A B12A B10A 60.6(2)
B8A B12A B11A 59.3(2)
B7A B12A B11A 106.9(2)
B13A B12A B11A 60.3(2)
B10A B12A B11A 105.3(2)
C6A B13A B9A 59.07(19)
C6A B13A B12A 108.5(2)
B9A B13A B12A 110.5(2)
C6A B13A B11A 103.7(2)
B9A B13A B11A 59.0(2)
B12A B13A B11A 60.6(2)
C6A B13A B10A 59.73(19)
B9A B13A B10A 108.0(2)
B12A B13A B10A 60.3(2)
B11A B13A B10A 105.3(2)
O1A C41A Re4A 178.4(4)
O2A C42A Re4A 177.2(3)
O3A N4A Re4A 176.4(3)

loop_
_geom_bond_atom_site_label_1
_geom_bond_atom_site_label_2
_geom_bond_distance
C1 B2 1.552(5)
C1 B3 1.554(5)
C1 B5 1.744(4)
C1 Re4 2.226(3)
B2 B8 1.794(5)
B2 B7 1.849(6)
B2 B5 1.975(5)
B2 Re4 2.472(3)
B3 C6 1.719(4)
B3 B9 1.809(5)
B3 B5 2.054(5)
B3 Re4 2.400(3)
Re4 N4 1.822(3)
Re4 C42 1.984(3)
Re4 C41 2.024(3)
Re4 B10 2.319(3)
Re4 C6 2.383(3)
Re4 B7 2.405(5)
B5 B11 1.815(5)
B5 B9 1.909(5)
B5 B8 1.926(5)
C6 B13 1.688(5)
C6 B9 1.695(4)
C6 B10 1.732(5)
B7 B8 1.761(5)
B7 B12 1.774(6)
B7 B10 1.823(6)
B7 Cl7 1.829(5)
B8 B12 1.745(5)
B8 B11 1.761(5)
B9 B11 1.739(5)
B9 B13 1.744(5)
B10 B13 1.794(5)
B10 B12 1.796(5)
B11 B13 1.785(4)
B11 B12 1.802(5)
B12 B13 1.765(5)
C41 O1 1.131(4)
C42 O2 1.140(4)
N4 O3 1.151(4)
C1A B2A 1.553(5)
C1A B3A 1.563(5)
C1A B5A 1.725(5)
C1A Re4A 2.226(3)
B2A B8A 1.791(5)
B2A B7A 1.852(5)
B2A B5A 1.990(5)
B2A Re4A 2.469(3)
B3A C6A 1.729(5)
B3A B9A 1.805(5)
B3A B5A 2.030(5)
B3A Re4A 2.408(4)
Re4A N4A 1.821(3)
Re4A C42A 1.989(3)
Re4A C41A 2.034(4)
Re4A B10A 2.328(3)
Re4A C6A 2.379(3)
Re4A B7A 2.400(3)
B5A B11A 1.821(5)
B5A B9A 1.907(5)
B5A B8A 1.947(5)
C6A B13A 1.693(4)
C6A B9A 1.696(4)
C6A B10A 1.740(5)
B7A B8A 1.765(5)
B7A B12A 1.766(5)
B7A B10A 1.810(5)
B7A Cl7A 1.836(4)
B8A B12A 1.751(5)
B8A B11A 1.755(5)
B9A B11A 1.742(5)
B9A B13A 1.746(5)
B10A B12A 1.792(5)
B10A B13A 1.797(5)
B11A B13A 1.792(5)
B11A B12A 1.797(5)
B12A B13A 1.771(6)
C41A O1A 1.128(5)
C42A O2A 1.133(4)
N4A O3A 1.157(4)
